data_7103310
loop_
_publ_author_name
'You, Youngmin'
'Huh, Hyun Sue'
'Kim, Kil Suk'
'Lee, Soon W'
'Kim, Dongho'
'Park, Soo Young'

_publ_section_title
;
 Comment on 'aggregation-induced phosphorescent emission (AIPE) of
 iridium(III) complexes': origin of the enhanced phosphorescence.
;
_journal_issue 34
_journal_name_full 'Chemical communications (Cambridge, England)'
_journal_page_first 3998
_journal_page_last 4000
_journal_paper_doi 10.1039/b806541a
_journal_year 2008
_chemical_formula_sum 'C45 H26 F4 Ir N3 O'
_chemical_formula_weight 892.89
_chemical_name_systematic
;
?
;
_space_group_IT_number 33
_symmetry_cell_setting orthorhombic
_symmetry_space_group_name_Hall 'P 2c -2n'
_symmetry_space_group_name_H-M 'P n a 21'
_atom_sites_solution_hydrogens geom
_atom_sites_solution_primary direct
_atom_sites_solution_secondary difmap
_audit_creation_method SHELXL-97
_cell_angle_alpha 90.00
_cell_angle_beta 90.00
_cell_angle_gamma 90.00
_cell_formula_units_Z 8
_cell_length_a 13.5267(6)
_cell_length_b 24.8476(11)
_cell_length_c 23.8083(10)
_cell_measurement_reflns_used 9973
_cell_measurement_temperature 296(2)
_cell_measurement_theta_max 22.23
_cell_measurement_theta_min 2.37
_cell_volume 8002.1(6)
_computing_cell_refinement 'Bruker SMART'
_computing_data_collection 'Bruker SMART'
_computing_data_reduction 'Bruker SAINT'
_computing_molecular_graphics 'Bruker SHELXTL'
_computing_publication_material 'Bruker SHELXTL'
_computing_structure_refinement 'Bruker SHELXTL'
_computing_structure_solution 'Bruker SHELXTL'
_diffrn_ambient_temperature 296(2)
_diffrn_measured_fraction_theta_full 0.953
_diffrn_measured_fraction_theta_max 0.953
_diffrn_measurement_device_type 'CCD area detector'
_diffrn_measurement_method 'phi and omega scans'
_diffrn_radiation_monochromator graphite
_diffrn_radiation_source 'sealed tube'
_diffrn_radiation_type MoK\a
_diffrn_radiation_wavelength 0.71073
_diffrn_reflns_av_R_equivalents 0.0821
_diffrn_reflns_av_sigmaI/netI 0.1106
_diffrn_reflns_limit_h_max 18
_diffrn_reflns_limit_h_min -18
_diffrn_reflns_limit_k_max 33
_diffrn_reflns_limit_k_min -33
_diffrn_reflns_limit_l_max 29
_diffrn_reflns_limit_l_min -29
_diffrn_reflns_number 76093
_diffrn_reflns_theta_full 28.41
_diffrn_reflns_theta_max 28.41
_diffrn_reflns_theta_min 1.92
_exptl_absorpt_coefficient_mu 3.392
_exptl_absorpt_correction_T_max 0.7731
_exptl_absorpt_correction_T_min 0.3440
_exptl_absorpt_correction_type multi-scan
_exptl_crystal_colour orange
_exptl_crystal_density_diffrn 1.482
_exptl_crystal_density_method 'not measured'
_exptl_crystal_description BLOCK
_exptl_crystal_F_000 3504
_exptl_crystal_size_max 0.40
_exptl_crystal_size_mid 0.10
_exptl_crystal_size_min 0.08
_refine_diff_density_max 1.152
_refine_diff_density_min -0.714
_refine_diff_density_rms 0.107
_refine_ls_abs_structure_details 'Flack H D (1983), Acta Cryst. A39, 876-881'
_refine_ls_abs_structure_Flack 0.525(9)
_refine_ls_extinction_method none
_refine_ls_goodness_of_fit_ref 0.970
_refine_ls_hydrogen_treatment constr
_refine_ls_matrix_type full
_refine_ls_number_parameters 974
_refine_ls_number_reflns 18234
_refine_ls_number_restraints 1
_refine_ls_restrained_S_all 0.970
_refine_ls_R_factor_all 0.1401
_refine_ls_R_factor_gt 0.0518
_refine_ls_shift/su_max 0.001
_refine_ls_shift/su_mean 0.000
_refine_ls_structure_factor_coef Fsqd
_refine_ls_weighting_details 'calc w=1/[\s^2^(Fo^2^)+(0.0402P)^2^+0.0000P] where P=(Fo^2^+2Fc^2^)/3'
_refine_ls_weighting_scheme calc
_refine_ls_wR_factor_gt 0.0827
_refine_ls_wR_factor_ref 0.1068
_reflns_number_gt 9221
_reflns_number_total 18234
_reflns_threshold_expression >2sigma(I)
_cod_data_source_file b806541a.txt
_cod_data_source_block 2
_cod_depositor_comments
;
The following automatic conversions were performed:
'_symmetry_cell_setting' value 'Orthorhombic' changed to 'orthorhombic'
according to '/home/saulius/struct/CIF-dictionaries/cif_core.dic'
dictionary named 'cif_core.dic' version 2.4.1 from 2010-06-29.

Automatic conversion script
Id: cif_fix_enum 1527 2010-12-29 10:47:43Z saulius 
;
_cod_original_sg_symbol_H-M 'Pna2(1) '
_cod_database_code 7103310

loop_
_symmetry_equiv_pos_as_xyz
'x, y, z'
'-x, -y, z+1/2'
'x+1/2, -y+1/2, z'
'-x+1/2, y+1/2, z+1/2'

loop_
_atom_site_label
_atom_site_type_symbol
_atom_site_fract_x
_atom_site_fract_y
_atom_site_fract_z
_atom_site_U_iso_or_equiv
_atom_site_adp_type
_atom_site_occupancy
_atom_site_symmetry_multiplicity
_atom_site_calc_flag
_atom_site_refinement_flags
_atom_site_disorder_assembly
_atom_site_disorder_group
Ir1 Ir 0.68375(3) 0.589877(18) 0.239683(15) 0.04779(13) Uani 1 1 d . . .
Ir2 Ir 1.06758(3) 0.409461(18) 0.205196(15) 0.04666(12) Uani 1 1 d . . .
F1 F 0.8697(7) 0.5437(5) 0.0455(4) 0.145(4) Uani 1 1 d . . .
F2 F 0.5234(7) 0.5373(4) 0.0468(3) 0.125(4) Uani 1 1 d . . .
F3 F 0.5704(5) 0.7819(3) 0.1530(4) 0.096(3) Uani 1 1 d . . .
F4 F 0.8862(6) 0.7702(4) 0.2294(5) 0.118(4) Uani 1 1 d . . .
F5 F 1.1794(6) 0.2187(4) 0.2929(4) 0.103(3) Uani 1 1 d . . .
F6 F 0.8634(6) 0.2296(3) 0.2153(4) 0.095(3) Uani 1 1 d . . .
F7 F 0.8760(7) 0.4595(4) 0.3981(4) 0.123(3) Uani 1 1 d . . .
F8 F 1.2220(7) 0.4599(4) 0.4006(3) 0.107(3) Uani 1 1 d . . .
O1 O 0.6870(5) 0.5068(3) 0.2638(3) 0.057(2) Uani 1 1 d . . .
O2 O 1.0657(5) 0.4918(3) 0.1814(4) 0.060(3) Uani 1 1 d . . .
N1 N 0.6612(6) 0.6063(4) 0.3281(4) 0.047(2) Uani 1 1 d . . .
N2 N 0.5397(8) 0.5810(4) 0.2198(4) 0.054(4) Uani 1 1 d . . .
N3 N 0.8289(8) 0.6034(4) 0.2538(4) 0.062(4) Uani 1 1 d . . .
N4 N 1.0900(6) 0.3928(4) 0.1190(5) 0.051(3) Uani 1 1 d . . .
N5 N 0.9193(6) 0.3987(3) 0.1910(4) 0.042(3) Uani 1 1 d . . .
N6 N 1.2137(8) 0.4195(4) 0.2270(5) 0.059(4) Uani 1 1 d . . .
C1 C 0.6613(8) 0.4857(5) 0.3134(5) 0.048(3) Uani 1 1 d . . .
C2 C 0.6567(14) 0.4288(7) 0.3168(8) 0.067(5) Uani 1 1 d . . .
H2 H 0.6701 0.4090 0.2845 0.081 Uiso 1 1 calc R . .
C3 C 0.6349(10) 0.4025(5) 0.3622(7) 0.074(4) Uani 1 1 d . . .
H3 H 0.6389 0.3651 0.3629 0.089 Uiso 1 1 calc R . .
C4 C 0.6057(13) 0.4305(6) 0.4100(6) 0.094(5) Uani 1 1 d . . .
H4 H 0.5857 0.4128 0.4425 0.113 Uiso 1 1 calc R . .
C5 C 0.6079(12) 0.4862(6) 0.4064(7) 0.087(5) Uani 1 1 d . . .
H5 H 0.5884 0.5053 0.4382 0.105 Uiso 1 1 calc R . .
C6 C 0.6358(8) 0.5152(5) 0.3612(5) 0.058(3) Uani 1 1 d . . .
C7 C 0.6437(8) 0.5704(5) 0.3677(6) 0.052(3) Uani 1 1 d . . .
H7 H 0.6358 0.5837 0.4039 0.062 Uiso 1 1 calc R . .
C8 C 0.6785(7) 0.6607(5) 0.3455(5) 0.046(3) Uani 1 1 d . . .
C9 C 0.6147(8) 0.7017(5) 0.3330(5) 0.052(3) Uani 1 1 d . . .
H9 H 0.5567 0.6936 0.3137 0.062 Uiso 1 1 calc R . .
C10 C 0.6330(15) 0.7555(6) 0.3479(8) 0.055(6) Uani 1 1 d . . .
H10 H 0.5834 0.7811 0.3436 0.066 Uiso 1 1 calc R . .
C11 C 0.7229(13) 0.7706(6) 0.3689(6) 0.066(4) Uani 1 1 d . . .
C12 C 0.7763(14) 0.8209(8) 0.3886(7) 0.071(5) Uani 1 1 d . . .
C13 C 0.7445(11) 0.8719(6) 0.3829(5) 0.079(4) Uani 1 1 d . . .
H13 H 0.6832 0.8797 0.3673 0.094 Uiso 1 1 calc R . .
C14 C 0.8072(12) 0.9125(6) 0.4013(6) 0.087(4) Uani 1 1 d . . .
H14 H 0.7869 0.9482 0.3989 0.104 Uiso 1 1 calc R . .
C15 C 0.8993(12) 0.9007(6) 0.4231(6) 0.101(5) Uani 1 1 d . . .
H15 H 0.9407 0.9280 0.4357 0.121 Uiso 1 1 calc R . .
C16 C 0.9318(12) 0.8424(9) 0.4264(9) 0.080(7) Uani 1 1 d . . .
H16 H 0.9932 0.8326 0.4407 0.096 Uiso 1 1 calc R . .
C17 C 0.8662(9) 0.8052(5) 0.4072(5) 0.060(3) Uani 1 1 d . . .
C18 C 0.8812(18) 0.7475(5) 0.3993(8) 0.065(7) Uani 1 1 d . . .
C19 C 0.7908(8) 0.7264(6) 0.3841(5) 0.048(3) Uani 1 1 d . . .
C20 C 0.7759(13) 0.6693(7) 0.3766(7) 0.063(5) Uani 1 1 d . . .
C21 C 0.8451(7) 0.6353(5) 0.3917(4) 0.048(3) Uani 1 1 d . . .
H21 H 0.8394 0.5983 0.3864 0.058 Uiso 1 1 calc R . .
C22 C 0.9309(11) 0.6598(8) 0.4172(8) 0.067(6) Uani 1 1 d . . .
H22 H 0.9805 0.6361 0.4281 0.081 Uiso 1 1 calc R . .
C23 C 0.9486(9) 0.7105(6) 0.4270(5) 0.068(4) Uani 1 1 d . . .
H23 H 1.0001 0.7221 0.4499 0.081 Uiso 1 1 calc R . .
C24 C 0.6984(10) 0.5715(6) 0.1607(6) 0.054(4) Uani 1 1 d . . .
C25 C 0.7873(10) 0.5657(6) 0.1275(6) 0.075(4) Uani 1 1 d . . .
H25 H 0.8485 0.5725 0.1439 0.090 Uiso 1 1 calc R . .
C26 C 0.7829(12) 0.5506(6) 0.0729(6) 0.083(5) Uani 1 1 d . . .
C27 C 0.6961(18) 0.5409(8) 0.0453(8) 0.112(7) Uani 1 1 d . . .
H27 H 0.6959 0.5309 0.0077 0.134 Uiso 1 1 calc R . .
C28 C 0.6067(14) 0.5463(7) 0.0754(7) 0.085(5) Uani 1 1 d . . .
C29 C 0.6043(14) 0.5595(7) 0.1321(8) 0.061(5) Uani 1 1 d . . .
C30 C 0.5215(10) 0.5659(5) 0.1644(6) 0.059(3) Uani 1 1 d . . .
C31 C 0.4241(11) 0.5582(7) 0.1480(8) 0.105(6) Uani 1 1 d . . .
H31 H 0.4110 0.5507 0.1105 0.126 Uiso 1 1 calc R . .
C32 C 0.3451(13) 0.5612(6) 0.1855(9) 0.107(7) Uani 1 1 d . . .
H32 H 0.2810 0.5529 0.1745 0.128 Uiso 1 1 calc R . .
C33 C 0.3649(9) 0.5762(6) 0.2362(13) 0.109(7) Uani 1 1 d . . .
H33 H 0.3128 0.5812 0.2611 0.131 Uiso 1 1 calc R . .
C34 C 0.4662(12) 0.5857(6) 0.2561(8) 0.069(5) Uani 1 1 d . . .
H34 H 0.4784 0.5948 0.2934 0.083 Uiso 1 1 calc R . .
C35 C 0.6959(8) 0.6660(5) 0.2170(5) 0.047(3) Uani 1 1 d . . .
C36 C 0.6200(9) 0.6983(5) 0.1907(5) 0.060(3) Uani 1 1 d . . .
H36 H 0.5592 0.6836 0.1808 0.072 Uiso 1 1 calc R . .
C37 C 0.6412(16) 0.7520(4) 0.1810(8) 0.049(6) Uani 1 1 d . . .
C38 C 0.7270(11) 0.7754(6) 0.1933(8) 0.096(6) Uani 1 1 d . . .
H38 H 0.7393 0.8108 0.1828 0.115 Uiso 1 1 calc R . .
C39 C 0.7960(13) 0.7467(4) 0.2215(8) 0.048(5) Uani 1 1 d . . .
C40 C 0.7849(7) 0.6915(5) 0.2254(4) 0.052(3) Uani 1 1 d . . .
C41 C 0.8632(7) 0.6546(4) 0.2465(5) 0.052(3) Uani 1 1 d . . .
C42 C 0.9629(8) 0.6666(5) 0.2560(5) 0.065(4) Uani 1 1 d . . .
H42 H 0.9866 0.7014 0.2506 0.078 Uiso 1 1 calc R . .
C43 C 1.0254(9) 0.6262(6) 0.2734(6) 0.078(4) Uani 1 1 d . . .
H43 H 1.0914 0.6340 0.2806 0.093 Uiso 1 1 calc R . .
C44 C 0.9927(11) 0.5757(6) 0.2802(7) 0.072(5) Uani 1 1 d . . .
H44 H 1.0361 0.5485 0.2907 0.086 Uiso 1 1 calc R . .
C45 C 0.8898(12) 0.5638(6) 0.2710(6) 0.066(4) Uani 1 1 d . . .
H45 H 0.8657 0.5292 0.2770 0.079 Uiso 1 1 calc R . .
C46 C 1.0892(8) 0.5138(5) 0.1365(6) 0.054(3) Uani 1 1 d . . .
C47 C 1.0896(11) 0.5701(7) 0.1328(8) 0.057(5) Uani 1 1 d . . .
H47 H 1.0704 0.5900 0.1640 0.068 Uiso 1 1 calc R . .
C48 C 1.1181(12) 0.5977(6) 0.0836(6) 0.083(4) Uani 1 1 d . . .
H48 H 1.1188 0.6352 0.0832 0.099 Uiso 1 1 calc R . .
C49 C 1.1452(12) 0.5694(7) 0.0354(7) 0.086(5) Uani 1 1 d . . .
H49 H 1.1666 0.5882 0.0039 0.104 Uiso 1 1 calc R . .
C50 C 1.1411(11) 0.5143(6) 0.0337(6) 0.078(4) Uani 1 1 d . . .
H50 H 1.1563 0.4957 0.0009 0.093 Uiso 1 1 calc R . .
C51 C 1.1117(8) 0.4849(5) 0.0853(5) 0.055(3) Uani 1 1 d . . .
C52 C 1.1039(8) 0.4267(5) 0.0796(5) 0.051(3) Uani 1 1 d . . .
H52 H 1.1097 0.4128 0.0435 0.061 Uiso 1 1 calc R . .
C53 C 1.0695(7) 0.3388(5) 0.0992(5) 0.048(3) Uani 1 1 d . . .
C54 C 1.1324(8) 0.2979(5) 0.1125(5) 0.050(3) Uani 1 1 d . . .
H54 H 1.1941 0.3063 0.1274 0.060 Uiso 1 1 calc R . .
C55 C 1.1084(15) 0.2448(5) 0.1049(9) 0.053(6) Uani 1 1 d . . .
H55 H 1.1500 0.2175 0.1175 0.063 Uiso 1 1 calc R . .
C56 C 1.0181(10) 0.2326(6) 0.0771(5) 0.048(3) Uani 1 1 d . . .
C57 C 0.9715(12) 0.1813(6) 0.0653(6) 0.047(4) Uani 1 1 d . . .
C58 C 0.9975(11) 0.1278(6) 0.0657(6) 0.081(4) Uani 1 1 d . . .
H58 H 1.0593 0.1167 0.0783 0.097 Uiso 1 1 calc R . .
C59 C 0.9249(16) 0.0894(6) 0.0457(6) 0.103(6) Uani 1 1 d . . .
H59 H 0.9386 0.0528 0.0485 0.123 Uiso 1 1 calc R . .
C60 C 0.8375(12) 0.1052(8) 0.0231(6) 0.085(5) Uani 1 1 d . . .
H60 H 0.7945 0.0791 0.0094 0.102 Uiso 1 1 calc R . .
C61 C 0.8138(13) 0.1518(9) 0.0202(9) 0.073(6) Uani 1 1 d . . .
H61 H 0.7523 0.1599 0.0049 0.088 Uiso 1 1 calc R . .
C62 C 0.8739(11) 0.1952(7) 0.0388(5) 0.079(4) Uani 1 1 d . . .
C63 C 0.8703(14) 0.2541(5) 0.0332(7) 0.037(4) Uani 1 1 d . . .
C64 C 0.9544(9) 0.2738(6) 0.0635(5) 0.051(3) Uani 1 1 d . . .
C65 C 0.9793(10) 0.3258(6) 0.0729(5) 0.032(3) Uani 1 1 d . . .
C66 C 0.9029(9) 0.3655(6) 0.0525(5) 0.063(3) Uani 1 1 d . . .
H66 H 0.9149 0.4021 0.0574 0.076 Uiso 1 1 calc R . .
C67 C 0.8202(12) 0.3506(8) 0.0281(8) 0.066(5) Uani 1 1 d . . .
H67 H 0.7753 0.3761 0.0151 0.079 Uiso 1 1 calc R . .
C68 C 0.7992(9) 0.2897(6) 0.0213(5) 0.069(4) Uani 1 1 d . . .
H68 H 0.7375 0.2779 0.0091 0.083 Uiso 1 1 calc R . .
C69 C 1.0565(7) 0.3325(5) 0.2307(5) 0.052(3) Uani 1 1 d . . .
C70 C 1.1279(9) 0.3006(5) 0.2537(5) 0.063(4) Uani 1 1 d . . .
H70 H 1.1914 0.3143 0.2580 0.076 Uiso 1 1 calc R . .
C71 C 1.108(2) 0.2475(6) 0.2710(12) 0.095(9) Uani 1 1 d . . .
C72 C 1.0240(11) 0.2228(5) 0.2552(6) 0.068(4) Uani 1 1 d . . .
H72 H 1.0181 0.1856 0.2562 0.082 Uiso 1 1 calc R . .
C73 C 0.9498(17) 0.2540(6) 0.2380(11) 0.089(8) Uani 1 1 d . . .
C74 C 0.9629(7) 0.3097(4) 0.2184(5) 0.057(3) Uani 1 1 d . . .
C75 C 0.8863(7) 0.3457(4) 0.1990(6) 0.056(3) Uani 1 1 d . . .
C76 C 0.7875(8) 0.3354(5) 0.1894(5) 0.061(4) Uani 1 1 d . . .
H76 H 0.7633 0.3006 0.1935 0.074 Uiso 1 1 calc R . .
C77 C 0.7254(9) 0.3756(6) 0.1741(5) 0.065(3) Uani 1 1 d . . .
H77 H 0.6588 0.3683 0.1685 0.078 Uiso 1 1 calc R . .
C78 C 0.7610(12) 0.4286(6) 0.1667(6) 0.064(4) Uani 1 1 d . . .
H78 H 0.7195 0.4568 0.1565 0.077 Uiso 1 1 calc R . .
C79 C 0.8565(10) 0.4357(5) 0.1751(6) 0.051(3) Uani 1 1 d . . .
H79 H 0.8814 0.4701 0.1691 0.061 Uiso 1 1 calc R . .
C80 C 1.0504(12) 0.4322(6) 0.2876(6) 0.060(4) Uani 1 1 d . . .
C81 C 0.9632(10) 0.4349(5) 0.3141(6) 0.063(4) Uani 1 1 d . . .
H81 H 0.9048 0.4261 0.2956 0.075 Uiso 1 1 calc R . .
C82 C 0.9621(12) 0.4515(6) 0.3706(7) 0.090(5) Uani 1 1 d . . .
C83 C 1.0476(13) 0.4575(7) 0.3980(6) 0.089(5) Uani 1 1 d . . .
H83 H 1.0467 0.4653 0.4362 0.106 Uiso 1 1 calc R . .
C84 C 1.1344(11) 0.4526(7) 0.3718(8) 0.084(5) Uani 1 1 d . . .
C85 C 1.1376(14) 0.4381(8) 0.3172(8) 0.060(5) Uani 1 1 d . . .
C86 C 1.2309(9) 0.4331(5) 0.2811(7) 0.060(4) Uani 1 1 d . . .
C87 C 1.3296(12) 0.4391(5) 0.2985(6) 0.082(5) Uani 1 1 d . . .
H87 H 1.3444 0.4481 0.3355 0.098 Uiso 1 1 calc R . .
C88 C 1.4052(10) 0.4313(6) 0.2593(8) 0.090(5) Uani 1 1 d . . .
H88 H 1.4707 0.4347 0.2707 0.108 Uiso 1 1 calc R . .
C89 C 1.3846(11) 0.4187(6) 0.2043(9) 0.073(4) Uani 1 1 d . . .
H89 H 1.4344 0.4135 0.1779 0.088 Uiso 1 1 calc R . .
C90 C 1.2919(11) 0.4147(6) 0.1914(7) 0.067(5) Uani 1 1 d . . .
H90 H 1.2772 0.4077 0.1539 0.080 Uiso 1 1 calc R . .

loop_
_atom_site_aniso_label
_atom_site_aniso_U_11
_atom_site_aniso_U_22
_atom_site_aniso_U_33
_atom_site_aniso_U_23
_atom_site_aniso_U_13
_atom_site_aniso_U_12
Ir1 0.0475(3) 0.0488(2) 0.0472(3) -0.0017(5) -0.0052(2) -0.0008(2)
Ir2 0.0484(3) 0.0498(2) 0.0418(3) -0.0004(5) -0.0048(2) -0.0027(2)
F1 0.130(7) 0.234(12) 0.070(6) -0.035(6) 0.042(5) 0.001(7)
F2 0.127(8) 0.179(10) 0.070(6) -0.018(6) -0.038(6) -0.051(7)
F3 0.086(6) 0.078(7) 0.124(9) 0.033(6) -0.007(5) 0.028(4)
F4 0.084(6) 0.067(5) 0.202(12) 0.009(7) 0.000(6) -0.023(5)
F5 0.104(7) 0.085(7) 0.121(9) 0.039(6) -0.010(5) 0.024(5)
F6 0.074(5) 0.069(4) 0.143(9) 0.015(6) 0.002(5) -0.030(5)
F7 0.103(6) 0.190(10) 0.075(6) -0.016(6) 0.025(5) 0.007(6)
F8 0.119(7) 0.135(8) 0.068(6) -0.013(5) -0.044(5) -0.019(6)
O1 0.078(5) 0.043(5) 0.049(7) -0.006(4) 0.000(4) -0.001(3)
O2 0.072(5) 0.055(5) 0.053(7) 0.006(4) -0.004(4) -0.001(4)
N1 0.049(5) 0.055(6) 0.037(6) -0.014(5) 0.000(5) 0.007(5)
N2 0.053(6) 0.051(6) 0.058(11) 0.000(5) -0.013(5) 0.009(5)
N3 0.071(7) 0.062(7) 0.052(9) 0.008(5) 0.012(6) 0.023(6)
N4 0.052(5) 0.041(6) 0.061(7) 0.011(5) 0.001(5) -0.005(5)
N5 0.039(5) 0.051(6) 0.037(8) -0.006(4) -0.013(4) 0.000(4)
N6 0.057(6) 0.059(7) 0.060(11) 0.000(5) -0.009(6) -0.009(5)
C1 0.045(6) 0.058(8) 0.042(8) 0.001(7) -0.013(6) -0.009(6)
C2 0.112(14) 0.049(10) 0.041(11) 0.004(8) -0.012(10) 0.007(9)
C3 0.093(11) 0.047(9) 0.083(12) -0.006(8) 0.006(9) -0.006(7)
C4 0.172(16) 0.066(10) 0.045(9) 0.016(8) 0.026(10) -0.015(11)
C5 0.112(13) 0.072(11) 0.078(12) -0.012(9) 0.022(9) -0.001(9)
C6 0.075(9) 0.042(7) 0.058(9) 0.000(7) 0.014(7) -0.013(6)
C7 0.044(7) 0.052(8) 0.059(9) -0.002(7) 0.013(6) 0.005(6)
C8 0.052(7) 0.051(8) 0.035(7) -0.015(6) 0.001(5) 0.002(5)
C9 0.033(6) 0.057(8) 0.065(9) -0.009(6) 0.000(5) 0.008(6)
C10 0.042(10) 0.079(12) 0.043(10) -0.029(7) -0.006(8) 0.016(6)
C11 0.098(13) 0.047(9) 0.052(9) -0.011(8) 0.004(8) 0.014(9)
C12 0.095(12) 0.084(12) 0.034(10) -0.010(9) -0.005(8) 0.019(10)
C13 0.112(12) 0.067(9) 0.057(9) -0.005(8) 0.004(8) -0.024(9)
C14 0.103(11) 0.076(9) 0.081(11) -0.007(8) 0.001(9) -0.020(10)
C15 0.125(14) 0.090(11) 0.088(12) -0.020(8) 0.013(9) -0.067(10)
C16 0.070(11) 0.101(14) 0.068(12) 0.003(10) 0.010(9) -0.043(10)
C17 0.061(8) 0.063(9) 0.056(9) -0.016(7) 0.010(6) -0.021(7)
C18 0.080(13) 0.076(13) 0.039(11) -0.034(7) 0.002(9) -0.002(7)
C19 0.037(8) 0.069(10) 0.040(8) -0.004(7) -0.002(5) 0.004(7)
C20 0.062(10) 0.064(10) 0.063(10) -0.001(8) 0.013(7) -0.008(8)
C21 0.039(7) 0.065(8) 0.041(7) 0.000(6) -0.009(5) 0.015(6)
C22 0.050(10) 0.086(13) 0.066(12) 0.008(9) -0.004(8) 0.034(9)
C23 0.051(8) 0.103(11) 0.049(8) -0.016(8) -0.008(6) -0.023(7)
C24 0.054(8) 0.054(7) 0.055(9) 0.020(7) -0.018(7) -0.009(6)
C25 0.069(11) 0.098(10) 0.058(11) 0.007(9) -0.007(7) -0.007(7)
C26 0.104(13) 0.107(12) 0.037(10) -0.005(8) 0.023(8) -0.002(9)
C27 0.165(19) 0.112(16) 0.058(12) 0.009(11) -0.033(14) -0.021(15)
C28 0.121(14) 0.096(13) 0.039(11) -0.017(10) -0.007(9) -0.023(10)
C29 0.076(12) 0.057(11) 0.052(12) 0.010(8) -0.014(9) -0.023(8)
C30 0.072(10) 0.051(7) 0.055(10) 0.005(7) -0.017(8) -0.003(7)
C31 0.040(8) 0.137(15) 0.138(16) 0.026(11) -0.011(10) 0.014(9)
C32 0.089(13) 0.082(11) 0.149(17) -0.020(11) -0.089(12) -0.002(9)
C33 0.021(7) 0.094(13) 0.21(2) -0.006(17) 0.002(13) 0.005(7)
C34 0.059(10) 0.056(9) 0.092(15) -0.010(8) -0.008(8) -0.004(8)
C35 0.047(6) 0.056(7) 0.039(9) -0.003(5) 0.006(5) 0.007(5)
C36 0.073(8) 0.062(8) 0.046(9) -0.001(6) -0.004(6) -0.008(7)
C37 0.060(13) 0.050(12) 0.037(10) 0.008(5) 0.018(8) 0.002(6)
C38 0.072(10) 0.065(10) 0.151(17) 0.028(12) 0.021(11) 0.009(9)
C39 0.065(10) 0.045(8) 0.034(9) 0.005(4) -0.002(7) -0.004(6)
C40 0.051(7) 0.060(7) 0.046(9) -0.004(6) 0.002(5) -0.005(6)
C41 0.055(6) 0.056(7) 0.043(7) -0.005(6) -0.005(6) -0.009(5)
C42 0.054(8) 0.070(8) 0.071(10) 0.000(7) -0.006(6) -0.007(6)
C43 0.058(8) 0.079(10) 0.096(11) -0.015(9) -0.013(8) -0.016(8)
C44 0.040(8) 0.091(12) 0.085(12) -0.029(10) -0.022(8) 0.016(8)
C45 0.081(10) 0.065(9) 0.052(9) -0.014(8) 0.003(8) 0.008(8)
C46 0.049(7) 0.050(8) 0.063(10) 0.001(7) -0.008(6) -0.005(6)
C47 0.056(9) 0.055(10) 0.060(12) -0.020(8) -0.005(8) -0.011(7)
C48 0.141(14) 0.062(10) 0.046(10) 0.006(8) -0.002(9) -0.003(9)
C49 0.093(11) 0.087(13) 0.079(13) 0.030(10) -0.001(10) -0.006(10)
C50 0.120(13) 0.071(11) 0.042(9) 0.026(8) -0.004(8) 0.000(9)
C51 0.051(7) 0.069(9) 0.046(9) -0.003(8) -0.017(6) 0.003(6)
C52 0.057(7) 0.060(9) 0.035(8) -0.010(7) -0.016(6) -0.005(6)
C53 0.055(8) 0.051(8) 0.039(8) 0.011(6) 0.010(5) -0.005(6)
C54 0.040(6) 0.056(8) 0.054(8) -0.008(6) 0.000(6) -0.013(6)
C55 0.041(10) 0.058(10) 0.058(12) 0.014(6) 0.001(8) 0.015(6)
C56 0.054(9) 0.058(8) 0.032(8) 0.002(7) 0.011(6) -0.001(7)
C57 0.064(9) 0.038(7) 0.039(8) -0.019(6) 0.007(6) -0.019(6)
C58 0.081(11) 0.070(10) 0.092(11) -0.009(8) 0.004(8) -0.014(8)
C59 0.158(16) 0.067(9) 0.083(12) -0.040(8) 0.045(12) -0.046(12)
C60 0.076(10) 0.119(15) 0.061(9) -0.020(9) 0.014(8) -0.027(10)
C61 0.088(14) 0.068(11) 0.064(12) -0.038(10) 0.013(9) -0.016(10)
C62 0.079(10) 0.107(13) 0.050(9) -0.031(9) 0.005(7) -0.020(10)
C63 0.039(8) 0.065(10) 0.008(7) 0.002(5) 0.007(5) -0.013(5)
C64 0.048(9) 0.064(10) 0.042(8) 0.000(7) -0.004(6) -0.002(7)
C65 0.041(6) 0.047(7) 0.008(6) -0.001(5) -0.010(5) 0.013(5)
C66 0.062(9) 0.080(10) 0.047(8) -0.009(7) 0.011(6) 0.001(7)
C67 0.066(11) 0.072(10) 0.059(11) 0.000(8) -0.003(8) -0.004(8)
C68 0.055(9) 0.096(11) 0.058(8) -0.001(7) 0.005(6) 0.007(7)
C69 0.048(7) 0.062(8) 0.047(9) -0.008(6) -0.004(6) -0.013(5)
C70 0.056(7) 0.056(8) 0.078(11) -0.007(7) -0.012(7) 0.021(6)
C71 0.09(2) 0.063(16) 0.13(2) 0.028(9) -0.024(15) 0.007(8)
C72 0.083(10) 0.037(7) 0.085(12) 0.017(8) -0.004(8) 0.001(8)
C73 0.082(13) 0.082(13) 0.103(18) -0.026(10) 0.059(11) -0.015(8)
C74 0.057(7) 0.052(6) 0.063(10) 0.016(6) 0.008(6) 0.008(6)
C75 0.054(6) 0.050(6) 0.063(8) -0.014(7) 0.004(7) 0.003(5)
C76 0.053(7) 0.062(7) 0.069(10) -0.002(6) 0.001(6) -0.005(6)
C77 0.052(7) 0.097(11) 0.046(8) -0.024(8) -0.015(6) 0.012(8)
C78 0.068(10) 0.069(10) 0.055(10) -0.005(8) -0.001(8) 0.003(8)
C79 0.041(7) 0.037(7) 0.075(10) -0.014(7) -0.015(7) -0.005(6)
C80 0.074(10) 0.051(8) 0.056(10) 0.003(7) -0.012(8) 0.000(8)
C81 0.078(11) 0.066(8) 0.044(9) -0.013(7) 0.002(7) -0.016(7)
C82 0.090(12) 0.094(11) 0.086(13) -0.004(9) -0.014(10) -0.002(9)
C83 0.093(12) 0.127(15) 0.047(10) -0.024(10) 0.022(10) 0.006(11)
C84 0.070(11) 0.098(13) 0.085(14) 0.007(11) -0.022(10) -0.009(9)
C85 0.062(11) 0.075(12) 0.043(11) 0.006(9) 0.009(8) 0.012(9)
C86 0.045(8) 0.063(8) 0.073(11) -0.001(8) -0.016(7) -0.018(6)
C87 0.101(12) 0.082(10) 0.062(10) -0.010(8) -0.042(9) -0.028(9)
C88 0.048(9) 0.102(11) 0.119(15) 0.010(10) -0.002(9) -0.006(7)
C89 0.063(9) 0.091(11) 0.065(11) 0.001(11) -0.021(11) -0.023(8)
C90 0.058(11) 0.099(12) 0.043(11) -0.006(8) -0.003(7) 0.009(9)

loop_
_atom_type_symbol
_atom_type_description
_atom_type_scat_dispersion_real
_atom_type_scat_dispersion_imag
_atom_type_scat_source
C C 0.0033 0.0016 'International Tables Vol C Tables 4.2.6.8 and 6.1.1.4'
H H 0.0000 0.0000 'International Tables Vol C Tables 4.2.6.8 and 6.1.1.4'
N N 0.0061 0.0033 'International Tables Vol C Tables 4.2.6.8 and 6.1.1.4'
O O 0.0106 0.0060 'International Tables Vol C Tables 4.2.6.8 and 6.1.1.4'
F F 0.0171 0.0103 'International Tables Vol C Tables 4.2.6.8 and 6.1.1.4'
Ir Ir -1.4442 7.9887 'International Tables Vol C Tables 4.2.6.8 and 6.1.1.4'

loop_
_geom_angle_atom_site_label_1
_geom_angle_atom_site_label_2
_geom_angle_atom_site_label_3
_geom_angle
_geom_angle_site_symmetry_1
_geom_angle_site_symmetry_3
_geom_angle_publ_flag
C24 Ir1 C35 87.2(5) . . ?
C24 Ir1 N2 81.1(5) . . ?
C35 Ir1 N2 97.0(4) . . ?
C24 Ir1 N3 95.8(5) . . ?
C35 Ir1 N3 78.8(4) . . ?
N2 Ir1 N3 174.9(4) . . ?
C24 Ir1 O1 91.8(5) . . ?
C35 Ir1 O1 174.0(4) . . ?
N2 Ir1 O1 88.7(3) . . ?
N3 Ir1 O1 95.5(3) . . ?
C24 Ir1 N1 176.5(5) . . ?
C35 Ir1 N1 95.6(4) . . ?
N2 Ir1 N1 96.5(4) . . ?
N3 Ir1 N1 86.8(4) . . ?
O1 Ir1 N1 85.6(3) . . ?
C69 Ir2 N5 81.6(4) . . ?
C69 Ir2 C80 88.0(5) . . ?
N5 Ir2 C80 94.7(5) . . ?
C69 Ir2 N6 96.3(4) . . ?
N5 Ir2 N6 174.9(4) . . ?
C80 Ir2 N6 80.5(5) . . ?
C69 Ir2 N4 96.7(4) . . ?
N5 Ir2 N4 87.4(3) . . ?
C80 Ir2 N4 175.0(5) . . ?
N6 Ir2 N4 97.5(4) . . ?
C69 Ir2 O2 174.6(4) . . ?
N5 Ir2 O2 94.0(3) . . ?
C80 Ir2 O2 89.3(5) . . ?
N6 Ir2 O2 87.8(3) . . ?
N4 Ir2 O2 86.1(3) . . ?
C1 O1 Ir1 127.5(7) . . ?
C46 O2 Ir2 130.6(8) . . ?
C7 N1 C8 117.3(10) . . ?
C7 N1 Ir1 126.4(8) . . ?
C8 N1 Ir1 115.9(7) . . ?
C34 N2 C30 120.7(13) . . ?
C34 N2 Ir1 124.2(10) . . ?
C30 N2 Ir1 115.0(9) . . ?
C45 N3 C41 120.8(12) . . ?
C45 N3 Ir1 121.5(10) . . ?
C41 N3 Ir1 117.7(7) . . ?
C52 N4 C53 113.6(10) . . ?
C52 N4 Ir2 127.3(9) . . ?
C53 N4 Ir2 118.0(7) . . ?
C79 N5 C75 119.5(9) . . ?
C79 N5 Ir2 126.2(8) . . ?
C75 N5 Ir2 114.3(6) . . ?
C86 N6 C90 118.9(12) . . ?
C86 N6 Ir2 115.9(9) . . ?
C90 N6 Ir2 125.3(10) . . ?
O1 C1 C6 125.2(11) . . ?
O1 C1 C2 116.9(13) . . ?
C6 C1 C2 117.8(13) . . ?
C3 C2 C1 124.0(17) . . ?
C3 C2 H2 118.0 . . ?
C1 C2 H2 118.0 . . ?
C2 C3 C4 119.7(15) . . ?
C2 C3 H3 120.2 . . ?
C4 C3 H3 120.2 . . ?
C5 C4 C3 116.3(14) . . ?
C5 C4 H4 121.8 . . ?
C3 C4 H4 121.8 . . ?
C6 C5 C4 125.9(14) . . ?
C6 C5 H5 117.0 . . ?
C4 C5 H5 117.0 . . ?
C5 C6 C7 117.5(13) . . ?
C5 C6 C1 116.0(11) . . ?
C7 C6 C1 126.3(12) . . ?
N1 C7 C6 127.1(12) . . ?
N1 C7 H7 116.5 . . ?
C6 C7 H7 116.5 . . ?
C9 C8 N1 122.4(10) . . ?
C9 C8 C20 123.1(11) . . ?
N1 C8 C20 114.4(10) . . ?
C8 C9 C10 122.9(13) . . ?
C8 C9 H9 118.6 . . ?
C10 C9 H9 118.6 . . ?
C11 C10 C9 120.6(15) . . ?
C11 C10 H10 119.7 . . ?
C9 C10 H10 119.7 . . ?
C10 C11 C19 116.1(15) . . ?
C10 C11 C12 139.6(14) . . ?
C19 C11 C12 103.9(15) . . ?
C13 C12 C17 126.3(18) . . ?
C13 C12 C11 126.3(16) . . ?
C17 C12 C11 106.9(15) . . ?
C12 C13 C14 117.2(16) . . ?
C12 C13 H13 121.4 . . ?
C14 C13 H13 121.4 . . ?
C15 C14 C13 120.9(15) . . ?
C15 C14 H14 119.5 . . ?
C13 C14 H14 119.5 . . ?
C14 C15 C16 119.0(13) . . ?
C14 C15 H15 120.5 . . ?
C16 C15 H15 120.5 . . ?
C17 C16 C15 116.3(16) . . ?
C17 C16 H16 121.8 . . ?
C15 C16 H16 121.8 . . ?
C12 C17 C16 120.0(16) . . ?
C12 C17 C18 111.5(15) . . ?
C16 C17 C18 128.3(17) . . ?
C19 C18 C23 115.7(13) . . ?
C19 C18 C17 106.5(17) . . ?
C23 C18 C17 130.6(17) . . ?
C18 C19 C20 122.1(13) . . ?
C18 C19 C11 109.4(15) . . ?
C20 C19 C11 127.8(16) . . ?
C21 C20 C19 119.9(15) . . ?
C21 C20 C8 131.2(15) . . ?
C19 C20 C8 108.6(13) . . ?
C20 C21 C22 114.7(14) . . ?
C20 C21 H21 122.7 . . ?
C22 C21 H21 122.7 . . ?
C23 C22 C21 129.0(14) . . ?
C23 C22 H22 115.5 . . ?
C21 C22 H22 115.5 . . ?
C22 C23 C18 114.6(13) . . ?
C22 C23 H23 122.7 . . ?
C18 C23 H23 122.7 . . ?
C25 C24 C29 116.4(14) . . ?
C25 C24 Ir1 129.5(10) . . ?
C29 C24 Ir1 114.0(12) . . ?
C26 C25 C24 121.0(13) . . ?
C26 C25 H25 119.5 . . ?
C24 C25 H25 119.5 . . ?
F1 C26 C25 117.3(15) . . ?
F1 C26 C27 119.5(16) . . ?
C25 C26 C27 123.2(15) . . ?
C26 C27 C28 118.5(17) . . ?
C26 C27 H27 120.8 . . ?
C28 C27 H27 120.8 . . ?
F2 C28 C29 120.9(18) . . ?
F2 C28 C27 116.7(15) . . ?
C29 C28 C27 122.3(18) . . ?
C30 C29 C28 126.4(18) . . ?
C30 C29 C24 115.0(16) . . ?
C28 C29 C24 118.4(18) . . ?
C29 C30 C31 127.0(16) . . ?
C29 C30 N2 114.8(14) . . ?
C31 C30 N2 118.2(15) . . ?
C30 C31 C32 122.7(17) . . ?
C30 C31 H31 118.7 . . ?
C32 C31 H31 118.7 . . ?
C33 C32 C31 117.0(16) . . ?
C33 C32 H32 121.5 . . ?
C31 C32 H32 121.5 . . ?
C32 C33 C34 122.8(19) . . ?
C32 C33 H33 118.6 . . ?
C34 C33 H33 118.6 . . ?
N2 C34 C33 118.3(18) . . ?
N2 C34 H34 120.8 . . ?
C33 C34 H34 120.8 . . ?
C40 C35 C36 115.5(10) . . ?
C40 C35 Ir1 118.2(9) . . ?
C36 C35 Ir1 126.3(8) . . ?
C37 C36 C35 117.4(14) . . ?
C37 C36 H36 121.3 . . ?
C35 C36 H36 121.3 . . ?
C38 C37 F3 118.4(12) . . ?
C38 C37 C36 124.3(17) . . ?
F3 C37 C36 117.1(16) . . ?
C37 C38 C39 118.8(15) . . ?
C37 C38 H38 120.6 . . ?
C39 C38 H38 120.6 . . ?
C38 C39 F4 117.2(13) . . ?
C38 C39 C40 118.8(14) . . ?
F4 C39 C40 120.8(13) . . ?
C35 C40 C39 122.7(12) . . ?
C35 C40 C41 112.9(10) . . ?
C39 C40 C41 123.8(11) . . ?
N3 C41 C42 120.4(11) . . ?
N3 C41 C40 112.0(9) . . ?
C42 C41 C40 127.5(10) . . ?
C43 C42 C41 118.9(11) . . ?
C43 C42 H42 120.5 . . ?
C41 C42 H42 120.5 . . ?
C44 C43 C42 121.1(12) . . ?
C44 C43 H43 119.4 . . ?
C42 C43 H43 119.4 . . ?
C43 C44 C45 119.5(13) . . ?
C43 C44 H44 120.2 . . ?
C45 C44 H44 120.2 . . ?
N3 C45 C44 119.2(14) . . ?
N3 C45 H45 120.4 . . ?
C44 C45 H45 120.4 . . ?
O2 C46 C47 119.6(14) . . ?
O2 C46 C51 124.1(12) . . ?
C47 C46 C51 116.2(14) . . ?
C46 C47 C48 122.6(16) . . ?
C46 C47 H47 118.7 . . ?
C48 C47 H47 118.7 . . ?
C49 C48 C47 120.5(15) . . ?
C49 C48 H48 119.7 . . ?
C47 C48 H48 119.7 . . ?
C50 C49 C48 121.2(15) . . ?
C50 C49 H49 119.4 . . ?
C48 C49 H49 119.4 . . ?
C49 C50 C51 118.6(14) . . ?
C49 C50 H50 120.7 . . ?
C51 C50 H50 120.7 . . ?
C46 C51 C52 123.7(11) . . ?
C46 C51 C50 120.6(12) . . ?
C52 C51 C50 115.6(11) . . ?
N4 C52 C51 126.8(12) . . ?
N4 C52 H52 116.6 . . ?
C51 C52 H52 116.6 . . ?
C54 C53 C65 118.1(11) . . ?
C54 C53 N4 119.7(10) . . ?
C65 C53 N4 121.6(10) . . ?
C53 C54 C55 122.6(13) . . ?
C53 C54 H54 118.7 . . ?
C55 C54 H54 118.7 . . ?
C54 C55 C56 118.1(14) . . ?
C54 C55 H55 121.0 . . ?
C56 C55 H55 121.0 . . ?
C64 C56 C55 119.2(16) . . ?
C64 C56 C57 109.6(15) . . ?
C55 C56 C57 130.7(13) . . ?
C58 C57 C56 137.5(15) . . ?
C58 C57 C62 116.8(12) . . ?
C56 C57 C62 105.1(13) . . ?
C57 C58 C59 117.5(15) . . ?
C57 C58 H58 121.3 . . ?
C59 C58 H58 121.3 . . ?
C60 C59 C58 121.9(16) . . ?
C60 C59 H59 119.0 . . ?
C58 C59 H59 119.0 . . ?
C61 C60 C59 122.3(18) . . ?
C61 C60 H60 118.8 . . ?
C59 C60 H60 118.8 . . ?
C60 C61 C62 124(2) . . ?
C60 C61 H61 118.0 . . ?
C62 C61 H61 118.0 . . ?
C61 C62 C63 135.0(17) . . ?
C61 C62 C57 117.3(16) . . ?
C63 C62 C57 107.2(13) . . ?
C68 C63 C64 116.9(12) . . ?
C68 C63 C62 134.5(15) . . ?
C64 C63 C62 105.5(14) . . ?
C65 C64 C56 121.0(16) . . ?
C65 C64 C63 127.4(12) . . ?
C56 C64 C63 111.2(15) . . ?
C64 C65 C53 120.6(12) . . ?
C64 C65 C66 113.6(12) . . ?
C53 C65 C66 125.8(12) . . ?
C67 C66 C65 122.8(15) . . ?
C67 C66 H66 118.6 . . ?
C65 C66 H66 118.6 . . ?
C66 C67 C68 118.5(16) . . ?
C66 C67 H67 120.7 . . ?
C68 C67 H67 120.7 . . ?
C63 C68 C67 119.4(13) . . ?
C63 C68 H68 120.3 . . ?
C67 C68 H68 120.3 . . ?
C70 C69 C74 118.9(11) . . ?
C70 C69 Ir2 128.4(9) . . ?
C74 C69 Ir2 112.6(8) . . ?
C69 C70 C71 121.8(16) . . ?
C69 C70 H70 119.1 . . ?
C71 C70 H70 119.1 . . ?
F5 C71 C72 119.0(14) . . ?
F5 C71 C70 119(2) . . ?
C72 C71 C70 120(2) . . ?
C73 C72 C71 117.3(15) . . ?
C73 C72 H72 121.4 . . ?
C71 C72 H72 121.4 . . ?
C72 C73 F6 119.3(13) . . ?
C72 C73 C74 123.6(16) . . ?
F6 C73 C74 112.2(19) . . ?
C69 C74 C75 117.2(10) . . ?
C69 C74 C73 114.7(13) . . ?
C75 C74 C73 126.8(13) . . ?
C76 C75 N5 117.4(10) . . ?
C76 C75 C74 129.2(10) . . ?
N5 C75 C74 113.4(9) . . ?
C77 C76 C75 120.5(11) . . ?
C77 C76 H76 119.7 . . ?
C75 C76 H76 119.7 . . ?
C76 C77 C78 120.7(12) . . ?
C76 C77 H77 119.7 . . ?
C78 C77 H77 119.7 . . ?
C79 C78 C77 116.1(13) . . ?
C79 C78 H78 122.0 . . ?
C77 C78 H78 122.0 . . ?
N5 C79 C78 125.8(13) . . ?
N5 C79 H79 117.1 . . ?
C78 C79 H79 117.1 . . ?
C81 C80 C85 120.4(15) . . ?
C81 C80 Ir2 124.3(11) . . ?
C85 C80 Ir2 114.8(13) . . ?
C80 C81 C82 118.3(13) . . ?
C80 C81 H81 120.8 . . ?
C82 C81 H81 120.8 . . ?
C83 C82 F7 119.6(15) . . ?
C83 C82 C81 119.4(14) . . ?
F7 C82 C81 121.0(13) . . ?
C84 C83 C82 121.5(16) . . ?
C84 C83 H83 119.3 . . ?
C82 C83 H83 119.3 . . ?
C83 C84 C85 120.3(16) . . ?
C83 C84 F8 120.6(18) . . ?
C85 C84 F8 119.0(17) . . ?
C84 C85 C80 119.5(16) . . ?
C84 C85 C86 126.1(17) . . ?
C80 C85 C86 114.1(16) . . ?
N6 C86 C87 118.1(14) . . ?
N6 C86 C85 114.4(12) . . ?
C87 C86 C85 127.5(15) . . ?
C88 C87 C86 118.9(14) . . ?
C88 C87 H87 120.6 . . ?
C86 C87 H87 120.6 . . ?
C89 C88 C87 121.3(15) . . ?
C89 C88 H88 119.3 . . ?
C87 C88 H88 119.3 . . ?
C90 C89 C88 116.0(19) . . ?
C90 C89 H89 122.0 . . ?
C88 C89 H89 122.0 . . ?
C89 C90 N6 126.7(17) . . ?
C89 C90 H90 116.6 . . ?
N6 C90 H90 116.6 . . ?

loop_
_geom_bond_atom_site_label_1
_geom_bond_atom_site_label_2
_geom_bond_distance
_geom_bond_site_symmetry_2
_geom_bond_publ_flag
Ir1 C24 1.945(15) . ?
Ir1 C35 1.975(11) . ?
Ir1 N2 2.017(11) . ?
Ir1 N3 2.020(11) . ?
Ir1 O1 2.142(7) . ?
Ir1 N1 2.165(9) . ?
Ir2 C69 2.012(12) . ?
Ir2 N5 2.051(8) . ?
Ir2 C80 2.054(16) . ?
Ir2 N6 2.059(11) . ?
Ir2 N4 2.114(11) . ?
Ir2 O2 2.122(8) . ?
F1 C26 1.354(15) . ?
F2 C28 1.336(17) . ?
F3 C37 1.38(2) . ?
F4 C39 1.367(17) . ?
F5 C71 1.31(2) . ?
F6 C73 1.42(2) . ?
F7 C82 1.351(16) . ?
F8 C84 1.381(15) . ?
O1 C1 1.339(13) . ?
O2 C46 1.244(13) . ?
N1 C7 1.319(14) . ?
N1 C8 1.433(13) . ?
N2 C34 1.323(18) . ?
N2 C30 1.392(17) . ?
N3 C45 1.348(16) . ?
N3 C41 1.365(13) . ?
N4 C52 1.275(14) . ?
N4 C53 1.449(14) . ?
N5 C79 1.308(13) . ?
N5 C75 1.403(12) . ?
N6 C86 1.351(17) . ?
N6 C90 1.361(17) . ?
C1 C6 1.396(15) . ?
C1 C2 1.42(2) . ?
C2 C3 1.30(2) . ?
C2 H2 0.9300 . ?
C3 C4 1.39(2) . ?
C3 H3 0.9300 . ?
C4 C5 1.39(2) . ?
C4 H4 0.9300 . ?
C5 C6 1.351(17) . ?
C5 H5 0.9300 . ?
C6 C7 1.385(15) . ?
C7 H7 0.9300 . ?
C8 C9 1.368(14) . ?
C8 C20 1.526(19) . ?
C9 C10 1.406(15) . ?
C9 H9 0.9300 . ?
C10 C11 1.37(3) . ?
C10 H10 0.9300 . ?
C11 C19 1.478(19) . ?
C11 C12 1.52(2) . ?
C12 C13 1.35(2) . ?
C12 C17 1.35(2) . ?
C13 C14 1.389(17) . ?
C13 H13 0.9300 . ?
C14 C15 1.382(19) . ?
C14 H14 0.9300 . ?
C15 C16 1.52(2) . ?
C15 H15 0.9300 . ?
C16 C17 1.360(19) . ?
C16 H16 0.9300 . ?
C17 C18 1.459(15) . ?
C18 C19 1.38(3) . ?
C18 C23 1.45(2) . ?
C19 C20 1.44(2) . ?
C20 C21 1.312(19) . ?
C21 C22 1.44(2) . ?
C21 H21 0.9300 . ?
C22 C23 1.30(2) . ?
C22 H22 0.9300 . ?
C23 H23 0.9300 . ?
C24 C25 1.446(18) . ?
C24 C29 1.48(2) . ?
C25 C26 1.356(18) . ?
C25 H25 0.9300 . ?
C26 C27 1.37(2) . ?
C27 C28 1.41(2) . ?
C27 H27 0.9300 . ?
C28 C29 1.39(2) . ?
C29 C30 1.37(2) . ?
C30 C31 1.387(18) . ?
C31 C32 1.39(2) . ?
C31 H31 0.9300 . ?
C32 C33 1.29(3) . ?
C32 H32 0.9300 . ?
C33 C34 1.47(2) . ?
C33 H33 0.9300 . ?
C34 H34 0.9300 . ?
C35 C40 1.376(13) . ?
C35 C36 1.445(16) . ?
C36 C37 1.385(15) . ?
C36 H36 0.9300 . ?
C37 C38 1.33(3) . ?
C38 C39 1.35(2) . ?
C38 H38 0.9300 . ?
C39 C40 1.382(14) . ?
C40 C41 1.488(14) . ?
C41 C42 1.400(13) . ?
C42 C43 1.378(16) . ?
C42 H42 0.9300 . ?
C43 C44 1.340(19) . ?
C43 H43 0.9300 . ?
C44 C45 1.44(2) . ?
C44 H44 0.9300 . ?
C45 H45 0.9300 . ?
C46 C47 1.40(2) . ?
C46 C51 1.448(15) . ?
C47 C48 1.41(2) . ?
C47 H47 0.9300 . ?
C48 C49 1.39(2) . ?
C48 H48 0.9300 . ?
C49 C50 1.37(2) . ?
C49 H49 0.9300 . ?
C50 C51 1.482(16) . ?
C50 H50 0.9300 . ?
C51 C52 1.456(16) . ?
C52 H52 0.9300 . ?
C53 C54 1.364(15) . ?
C53 C65 1.409(16) . ?
C54 C55 1.371(15) . ?
C54 H54 0.9300 . ?
C55 C56 1.42(3) . ?
C55 H55 0.9300 . ?
C56 C64 1.377(18) . ?
C56 C57 1.45(2) . ?
C57 C58 1.373(19) . ?
C57 C62 1.50(2) . ?
C58 C59 1.451(19) . ?
C58 H58 0.9300 . ?
C59 C60 1.36(2) . ?
C59 H59 0.9300 . ?
C60 C61 1.20(2) . ?
C60 H60 0.9300 . ?
C61 C62 1.42(2) . ?
C61 H61 0.9300 . ?
C62 C63 1.472(17) . ?
C63 C68 1.336(19) . ?
C63 C64 1.43(2) . ?
C64 C65 1.354(19) . ?
C65 C66 1.510(18) . ?
C66 C67 1.314(19) . ?
C66 H66 0.9300 . ?
C67 C68 1.55(2) . ?
C67 H67 0.9300 . ?
C68 H68 0.9300 . ?
C69 C70 1.363(15) . ?
C69 C74 1.418(13) . ?
C70 C71 1.409(18) . ?
C70 H70 0.9300 . ?
C71 C72 1.34(3) . ?
C72 C73 1.33(2) . ?
C72 H72 0.9300 . ?
C73 C74 1.471(19) . ?
C74 C75 1.445(14) . ?
C75 C76 1.380(14) . ?
C76 C77 1.354(15) . ?
C76 H76 0.9300 . ?
C77 C78 1.412(18) . ?
C77 H77 0.9300 . ?
C78 C79 1.320(19) . ?
C78 H78 0.9300 . ?
C79 H79 0.9300 . ?
C80 C81 1.340(17) . ?
C80 C85 1.38(2) . ?
C81 C82 1.408(19) . ?
C81 H81 0.9300 . ?
C82 C83 1.336(19) . ?
C83 C84 1.34(2) . ?
C83 H83 0.9300 . ?
C84 C85 1.35(2) . ?
C85 C86 1.53(2) . ?
C86 C87 1.407(17) . ?
C87 C88 1.40(2) . ?
C87 H87 0.9300 . ?
C88 C89 1.38(2) . ?
C88 H88 0.9300 . ?
C89 C90 1.30(2) . ?
C89 H89 0.9300 . ?
C90 H90 0.9300 . ?
